data_1560977
loop_
_publ_author_name
'Cramer, Alisha J.'
'Cole, Jacqueline M.'

_publ_section_title
;
 Host-guest prospects of neodymium and gadolinium ultraphosphate
 frameworks for nuclear waste storage: Multi-temperature topological
 analysis of nanoporous cages in RP5O14
;
_journal_name_full 'Journal of Solid State Chemistry'
_journal_page_first 250
_journal_page_last 257
_journal_paper_doi 10.1016/j.jssc.2018.07.020
_journal_volume 266
_journal_year 2018
_chemical_formula_sum 'Nd O14 P5'
_chemical_formula_weight 523.09
_space_group_IT_number 14
_space_group_name_Hall '-P 2ybc'
_space_group_name_H-M_alt 'P 1 21/c 1'
_symmetry_cell_setting monoclinic
_symmetry_space_group_name_H-M 'P 1 21/c 1'
_atom_sites_solution_hydrogens none
_atom_sites_solution_primary direct
_atom_sites_solution_secondary difmap
_audit_creation_method SHELXL-97
_cell_angle_alpha 90.00
_cell_angle_beta 90.00
_cell_angle_gamma 90.00
_cell_formula_units_Z 4
_cell_length_a 8.769(9)
_cell_length_b 8.931(9)
_cell_length_c 13.016(15)
_cell_measurement_reflns_used 512
_cell_measurement_temperature 430(2)
_cell_measurement_theta_max 28.28
_cell_measurement_theta_min 2.0
_cell_volume 1019.4(19)
_computing_cell_refinement
;
Rigaku CrystalClear-SM Expert 2.0
;
_computing_data_collection 'Rigaku CrystalClear-SM Expert 2.0'
_computing_data_reduction
;
Rigaku CrystalClear-SM Expert 2.0
;
_computing_molecular_graphics
;
SHELXTL-PLUS (Sheldrick, 1995)
;
_computing_publication_material 'SHELXL-97 (Sheldrick, 1997)'
_computing_structure_refinement 'SHELXL-97 (Sheldrick, 1997)'
_computing_structure_solution 'SHELXS-97 (Sheldrick, 1990)'
_diffrn_ambient_temperature 430(2)
_diffrn_measured_fraction_theta_full 0.605
_diffrn_measured_fraction_theta_max 0.605
_diffrn_measurement_device_type 'Rigaku Saturn 724+ CCD'
_diffrn_measurement_method '\w scans'
_diffrn_radiation_monochromator graphite
_diffrn_radiation_source 'fine-focus sealed tube'
_diffrn_radiation_type MoK\a
_diffrn_radiation_wavelength 0.71073
_diffrn_reflns_av_R_equivalents 0.0599
_diffrn_reflns_av_sigmaI/netI 0.0558
_diffrn_reflns_limit_h_max 6
_diffrn_reflns_limit_h_min -11
_diffrn_reflns_limit_k_max 10
_diffrn_reflns_limit_k_min -10
_diffrn_reflns_limit_l_max 16
_diffrn_reflns_limit_l_min -10
_diffrn_reflns_number 2545
_diffrn_reflns_theta_full 28.26
_diffrn_reflns_theta_max 28.26
_diffrn_reflns_theta_min 1.56
_diffrn_standards_decay_% 0
_diffrn_standards_interval_count 0
_diffrn_standards_interval_time 0
_diffrn_standards_number 0
_exptl_absorpt_coefficient_mu 5.967
_exptl_absorpt_correction_T_max 0.743
_exptl_absorpt_correction_T_min 0.317
_exptl_absorpt_correction_type empirical
_exptl_absorpt_process_details
;
T. Higashi, ABSCOR, empirical absorption correction
;
_exptl_crystal_colour purple
_exptl_crystal_density_diffrn 3.409
_exptl_crystal_density_method 'not measured'
_exptl_crystal_description plate
_exptl_crystal_F_000 988
_exptl_crystal_size_max 0.2
_exptl_crystal_size_mid 0.2
_exptl_crystal_size_min 0.05
_refine_diff_density_max 2.604
_refine_diff_density_min -3.311
_refine_diff_density_rms 0.472
_refine_ls_extinction_coef 0.0119(15)
_refine_ls_extinction_expression Fc^*^=kFc[1+0.001xFc^2^\l^3^/sin(2\q)]^-1/4^
_refine_ls_extinction_method SHELXL
_refine_ls_goodness_of_fit_ref 1.146
_refine_ls_hydrogen_treatment none
_refine_ls_matrix_type full
_refine_ls_number_parameters 183
_refine_ls_number_reflns 1526
_refine_ls_number_restraints 0
_refine_ls_restrained_S_all 1.146
_refine_ls_R_factor_all 0.0585
_refine_ls_R_factor_gt 0.0576
_refine_ls_shift/su_max 0.000
_refine_ls_shift/su_mean 0.000
_refine_ls_structure_factor_coef Fsqd
_refine_ls_weighting_details 'calc w=1/[\s^2^(Fo^2^)+(0.0939P)^2^+4.1214P] where P=(Fo^2^+2Fc^2^)/3'
_refine_ls_weighting_scheme calc
_refine_ls_wR_factor_gt 0.1402
_refine_ls_wR_factor_ref 0.1417
_reflns_number_gt 1472
_reflns_number_total 1526
_reflns_threshold_expression >2sigma(I)
_cod_data_source_file nd_013_430_i2.cif
_cod_data_source_block nd_013_430_i2
_cod_original_cell_volume 1019.3(19)
_cod_original_sg_symbol_H-M P2(1)/c
_cod_database_code 1560977

loop_
_symmetry_equiv_pos_as_xyz
'x, y, z'
'-x, y+1/2, -z+1/2'
'-x, -y, -z'
'x, -y-1/2, z-1/2'

loop_
_atom_site_label
_atom_site_type_symbol
_atom_site_fract_x
_atom_site_fract_y
_atom_site_fract_z
_atom_site_U_iso_or_equiv
_atom_site_adp_type
_atom_site_occupancy
_atom_site_symmetry_multiplicity
_atom_site_calc_flag
_atom_site_refinement_flags
_atom_site_disorder_assembly
_atom_site_disorder_group
Nd1 Nd 0.77686(5) 0.18980(5) 0.00010(6) 0.0126(3) Uani 1 1 d . . .
P1 P 1.2634(5) 0.4488(4) -0.1638(3) 0.0139(9) Uani 1 1 d . . .
P2 P 1.2645(5) 0.4513(4) 0.1641(2) 0.0112(8) Uani 1 1 d . . .
P3 P 1.5006(6) 0.5000(5) -0.3250(2) 0.0139(6) Uani 1 1 d . . .
P4 P 1.0008(6) 0.4984(6) 0.2957(2) 0.0155(6) Uani 1 1 d . . .
P5 P 1.1862(2) 0.2468(2) 0.0006(3) 0.0126(5) Uani 1 1 d . . .
O1 O 1.282(2) 0.3146(10) 0.0916(7) 0.018(2) Uani 1 1 d . . .
O2 O 1.289(2) 0.3110(9) -0.0971(7) 0.019(3) Uani 1 1 d . . .
O3 O 1.0330(7) 0.3119(7) 0.0011(8) 0.0231(19) Uani 1 1 d . . .
O4 O 1.3884(18) 0.4142(14) -0.2423(9) 0.025(3) Uani 1 1 d . . .
O5 O 0.7874(8) -0.0851(8) -0.0014(7) 0.0262(18) Uani 1 1 d . . .
O6 O 0.7259(17) 0.4073(9) 0.1135(7) 0.022(2) Uani 1 1 d . . .
O7 O 1.1119(17) 0.4178(15) 0.2166(9) 0.032(4) Uani 1 1 d . . .
O8 O 0.7275(18) 0.4076(11) -0.1127(8) 0.030(3) Uani 1 1 d . . .
O9 O 1.1095(14) 0.4123(12) -0.2185(10) 0.025(3) Uani 1 1 d . . .
O10 O 0.9163(15) 0.1139(13) -0.1470(7) 0.024(3) Uani 1 1 d . . .
O11 O 0.5770(14) 0.1164(13) -0.1191(8) 0.026(2) Uani 1 1 d . . .
O12 O 1.3872(14) 0.4230(13) 0.2514(8) 0.021(3) Uani 1 1 d . . .
O13 O 0.9125(15) 0.1189(12) 0.1542(6) 0.025(3) Uani 1 1 d . . .
O14 O 0.5843(14) 0.1199(11) 0.1207(7) 0.018(2) Uani 1 1 d . . .

loop_
_atom_site_aniso_label
_atom_site_aniso_U_11
_atom_site_aniso_U_22
_atom_site_aniso_U_33
_atom_site_aniso_U_23
_atom_site_aniso_U_13
_atom_site_aniso_U_12
Nd1 0.0134(4) 0.0090(4) 0.0156(5) 0.0002(3) 0.0069(9) 0.00000(12)
P1 0.015(2) 0.0112(19) 0.0152(16) -0.0013(13) 0.006(2) -0.0037(13)
P2 0.0130(19) 0.0113(18) 0.0093(15) 0.0007(12) 0.0022(18) 0.0018(12)
P3 0.0130(9) 0.0128(11) 0.0159(13) 0.0004(16) 0.007(2) -0.0006(7)
P4 0.0151(10) 0.0160(12) 0.0153(13) -0.0018(16) 0.0110(19) -0.0024(8)
P5 0.0157(9) 0.0060(11) 0.0162(12) 0.0023(15) 0.004(2) 0.0005(7)
O1 0.014(5) 0.031(7) 0.009(4) -0.007(3) -0.007(6) -0.002(4)
O2 0.021(6) 0.010(5) 0.025(5) 0.007(3) 0.004(7) 0.008(4)
O3 0.014(3) 0.022(4) 0.033(5) 0.011(4) 0.014(7) -0.001(2)
O4 0.042(8) 0.012(6) 0.021(5) 0.009(4) 0.004(5) -0.003(5)
O5 0.038(4) 0.002(4) 0.039(5) 0.001(4) -0.008(11) 0.003(2)
O6 0.034(6) 0.006(4) 0.028(5) 0.000(4) 0.012(6) 0.006(5)
O7 0.036(7) 0.046(8) 0.015(6) -0.027(5) 0.004(6) 0.002(6)
O8 0.034(6) 0.024(6) 0.033(5) 0.009(4) 0.008(6) -0.003(6)
O9 0.017(5) 0.007(5) 0.053(7) 0.000(5) -0.025(6) -0.014(4)
O10 0.030(6) 0.024(6) 0.019(5) 0.000(4) 0.008(5) 0.002(5)
O11 0.013(5) 0.033(7) 0.031(6) -0.006(5) -0.008(5) -0.003(5)
O12 0.015(5) 0.024(6) 0.023(5) -0.002(4) -0.023(5) 0.003(4)
O13 0.026(6) 0.032(7) 0.018(5) 0.013(4) -0.001(5) 0.003(5)
O14 0.023(6) 0.013(5) 0.019(4) 0.000(3) 0.006(5) -0.002(4)

loop_
_atom_type_symbol
_atom_type_description
_atom_type_scat_dispersion_real
_atom_type_scat_dispersion_imag
_atom_type_scat_source
O O 0.0106 0.0060 'International Tables Vol C Tables 4.2.6.8 and 6.1.1.4'
P P 0.1023 0.0942 'International Tables Vol C Tables 4.2.6.8 and 6.1.1.4'
Nd Nd -0.1943 3.0179 'International Tables Vol C Tables 4.2.6.8 and 6.1.1.4'

loop_
_geom_angle_atom_site_label_1
_geom_angle_atom_site_label_2
_geom_angle_atom_site_label_3
_geom_angle
_geom_angle_site_symmetry_1
_geom_angle_site_symmetry_3
O10 Nd1 O14 145.2(4) . .
O10 Nd1 O13 110.0(3) . .
O14 Nd1 O13 74.6(4) . .
O10 Nd1 O11 77.2(4) . .
O14 Nd1 O11 80.7(3) . .
O13 Nd1 O11 144.5(4) . .
O10 Nd1 O5 71.9(3) . .
O14 Nd1 O5 76.7(3) . .
O13 Nd1 O5 74.1(3) . .
O11 Nd1 O5 75.7(3) . .
O10 Nd1 O8 80.5(4) . .
O14 Nd1 O8 118.1(4) . .
O13 Nd1 O8 141.7(4) . .
O11 Nd1 O8 73.0(4) . .
O5 Nd1 O8 141.9(3) . .
O10 Nd1 O6 142.9(4) . .
O14 Nd1 O6 71.7(3) . .
O13 Nd1 O6 78.5(4) . .
O11 Nd1 O6 117.5(4) . .
O5 Nd1 O6 142.6(3) . .
O8 Nd1 O6 72.9(3) . .
O10 Nd1 O3 70.4(4) . .
O14 Nd1 O3 138.3(4) . .
O13 Nd1 O3 70.6(4) . .
O11 Nd1 O3 140.3(4) . .
O5 Nd1 O3 113.8(2) . .
O8 Nd1 O3 79.5(4) . .
O6 Nd1 O3 79.5(4) . .
O6 P1 O2 116.9(6) 3_765 .
O6 P1 O4 115.8(8) 3_765 .
O2 P1 O4 96.4(7) . .
O6 P1 O9 116.6(8) 3_765 .
O2 P1 O9 102.7(8) . .
O4 P1 O9 105.8(7) . .
O8 P2 O7 115.1(8) 3_765 .
O8 P2 O1 113.9(6) 3_765 .
O7 P2 O1 101.7(8) . .
O8 P2 O12 116.3(8) 3_765 .
O7 P2 O12 104.0(7) . .
O1 P2 O12 104.2(8) . .
O11 P3 O14 121.1(4) 2_754 4_665
O11 P3 O12 107.1(7) 2_754 3_865
O14 P3 O12 107.7(7) 4_665 3_865
O11 P3 O4 112.6(7) 2_754 .
O14 P3 O4 105.8(7) 4_665 .
O12 P3 O4 100.6(4) 3_865 .
O10 P4 O13 122.8(4) 4_566 2_755
O10 P4 O7 109.4(7) 4_566 .
O13 P4 O7 107.5(8) 2_755 .
O10 P4 O9 110.9(7) 4_566 3_765
O13 P4 O9 103.0(6) 2_755 3_765
O7 P4 O9 100.9(4) . 3_765
O5 P5 O3 122.5(4) 3_755 .
O5 P5 O1 106.9(5) 3_755 .
O3 P5 O1 109.4(7) . .
O5 P5 O2 105.0(5) 3_755 .
O3 P5 O2 111.4(7) . .
O1 P5 O2 98.9(4) . .
P2 O1 P5 135.3(12) . .
P1 O2 P5 129.3(10) . .
P5 O3 Nd1 130.7(3) . .
P1 O4 P3 140.4(9) . .
P5 O5 Nd1 173.0(4) 3_755 .
P1 O6 Nd1 162.6(8) 3_765 .
P2 O7 P4 137.4(9) . .
P2 O8 Nd1 164.2(10) 3_765 .
P1 O9 P4 134.6(7) . 3_765
P4 O10 Nd1 151.0(6) 4_565 .
P3 O11 Nd1 149.1(7) 2_744 .
P3 O12 P2 144.2(8) 3_865 .
P4 O13 Nd1 144.5(6) 2_745 .
P3 O14 Nd1 148.7(6) 4_466 .

loop_
_geom_bond_atom_site_label_1
_geom_bond_atom_site_label_2
_geom_bond_distance
_geom_bond_site_symmetry_2
Nd1 O10 2.370(9) .
Nd1 O14 2.389(10) .
Nd1 O13 2.417(10) .
Nd1 O11 2.431(12) .
Nd1 O5 2.457(8) .
Nd1 O8 2.475(11) .
Nd1 O6 2.480(9) .
Nd1 O3 2.497(6) .
P1 O6 1.445(10) 3_765
P1 O2 1.523(9) .
P1 O4 1.529(14) .
P1 O9 1.561(12) .
P2 O8 1.429(10) 3_765
P2 O7 1.532(14) .
P2 O1 1.550(9) .
P2 O12 1.586(12) .
P3 O11 1.440(12) 2_754
P3 O14 1.478(10) 4_665
P3 O12 1.535(12) 3_865
P3 O4 1.648(13) .
P4 O10 1.454(11) 4_566
P4 O13 1.469(12) 2_755
P4 O7 1.590(11) .
P4 O9 1.606(13) 3_765
P5 O5 1.463(8) 3_755
P5 O3 1.464(7) .
P5 O1 1.571(14) .
P5 O2 1.663(12) .
O5 P5 1.463(8) 3_755
O6 P1 1.445(10) 3_765
O8 P2 1.429(10) 3_765
O9 P4 1.606(13) 3_765
O10 P4 1.454(11) 4_565
O11 P3 1.440(12) 2_744
O12 P3 1.535(12) 3_865
O13 P4 1.469(12) 2_745
O14 P3 1.478(10) 4_466

_cod_database_fobs_code 1560977
